data_7151709
loop_
_publ_author_name
'Hong, Bor-Cherng'
'Kotame, Prakash'
'Liao, Ju-Hsiou'

_publ_section_title
;
 Enantioselective organocatalytic domino Michael-acetalization-Henry
 reactions of 2-hydroxynitrostyrene and aldehyde for the synthesis of
 tetrahydro-6H-benzo[c]chromenones.
;
_journal_issue 2
_journal_name_full 'Organic &amp; biomolecular chemistry'
_journal_page_first 382
_journal_page_last 386
_journal_paper_doi 10.1039/C0OB00834F
_journal_volume 9
_journal_year 2011
_chemical_absolute_configuration ad
_chemical_formula_moiety 'C12 H12 Br N O4'
_chemical_formula_sum 'C12 H12 Br N O4'
_chemical_formula_weight 314.14
_chemical_name_systematic
;
?
;
_space_group_IT_number 19
_symmetry_cell_setting orthorhombic
_symmetry_space_group_name_Hall 'P 2ac 2ab'
_symmetry_space_group_name_H-M 'P 21 21 21'
_atom_sites_solution_hydrogens geom
_atom_sites_solution_primary direct
_atom_sites_solution_secondary difmap
_audit_creation_method SHELXL-97
_cell_angle_alpha 90.00
_cell_angle_beta 90.00
_cell_angle_gamma 90.00
_cell_formula_units_Z 4
_cell_length_a 6.8992(8)
_cell_length_b 6.9979(8)
_cell_length_c 24.978(3)
_cell_measurement_reflns_used 526
_cell_measurement_temperature 100(2)
_cell_measurement_theta_max 23.529
_cell_measurement_theta_min -23.529
_cell_volume 1205.9(2)
_computing_cell_refinement 'BRUKER SMART'
_computing_data_collection 'BRUKER SMART'
_computing_data_reduction 'BRUKER SAINT'
_computing_molecular_graphics Ortep-3
_computing_publication_material 'Wingx publication routines (Farrugia, 1999)'
_computing_structure_refinement 'SHELXL-97 (Sheldrick, 1997)'
_computing_structure_solution 'SHELXS-97 (Sheldrick, 1990)'
_diffrn_ambient_temperature 100(2)
_diffrn_measured_fraction_theta_full 0.980
_diffrn_measured_fraction_theta_max 0.980
_diffrn_measurement_device_type 'Bruker Smart Apex'
_diffrn_measurement_method 'phi-omega scan'
_diffrn_radiation_monochromator graphite
_diffrn_radiation_source 'fine-focus sealed tube'
_diffrn_radiation_type MoK\a
_diffrn_radiation_wavelength 0.71073
_diffrn_reflns_av_R_equivalents 0.0339
_diffrn_reflns_av_sigmaI/netI 0.0403
_diffrn_reflns_limit_h_max 8
_diffrn_reflns_limit_h_min -8
_diffrn_reflns_limit_k_max 9
_diffrn_reflns_limit_k_min -9
_diffrn_reflns_limit_l_max 32
_diffrn_reflns_limit_l_min -33
_diffrn_reflns_number 13963
_diffrn_reflns_theta_full 28.32
_diffrn_reflns_theta_max 28.32
_diffrn_reflns_theta_min 1.63
_diffrn_standards_decay_% 0
_exptl_absorpt_coefficient_mu 3.415
_exptl_absorpt_correction_T_max 0.9960
_exptl_absorpt_correction_T_min 0.9929
_exptl_absorpt_correction_type empirical
_exptl_absorpt_process_details SADABS
_exptl_crystal_colour colorless
_exptl_crystal_density_diffrn 1.730
_exptl_crystal_density_method 'not measured'
_exptl_crystal_description chunky
_exptl_crystal_F_000 632
_exptl_crystal_size_max 0.05
_exptl_crystal_size_mid 0.04
_exptl_crystal_size_min 0.02
_refine_diff_density_max 0.512
_refine_diff_density_min -0.243
_refine_diff_density_rms 0.064
_refine_ls_abs_structure_details 'Flack H D (1983), Acta Cryst. A39, 876-881'
_refine_ls_abs_structure_Flack 0.006(8)
_refine_ls_extinction_method none
_refine_ls_goodness_of_fit_ref 0.984
_refine_ls_hydrogen_treatment constr
_refine_ls_matrix_type full
_refine_ls_number_parameters 164
_refine_ls_number_reflns 2924
_refine_ls_number_restraints 0
_refine_ls_restrained_S_all 0.984
_refine_ls_R_factor_all 0.0304
_refine_ls_R_factor_gt 0.0250
_refine_ls_shift/su_max 0.000
_refine_ls_shift/su_mean 0.000
_refine_ls_structure_factor_coef Fsqd
_refine_ls_weighting_details 'calc w=1/[\s^2^(Fo^2^)+(0.0235P)^2^+0.0000P] where P=(Fo^2^+2Fc^2^)/3'
_refine_ls_weighting_scheme calc
_refine_ls_wR_factor_gt 0.0492
_refine_ls_wR_factor_ref 0.0500
_reflns_number_gt 2621
_reflns_number_total 2924
_reflns_threshold_expression >2sigma(I)
_cod_data_source_file C0OB00834F.TXT
_cod_data_source_block pmk02364
_cod_depositor_comments
;
The following automatic conversions were performed:
'_exptl_absorpt_correction_type' value 'Empirical' changed to 'empirical'
according to '/home/saulius/struct/CIF-dictionaries/cif_core.dic'
dictionary named 'cif_core.dic' version 2.4.1 from 2010-06-29.

Automatic conversion script
Id: cif_fix_enum 1555 2011-01-17 13:19:09Z saulius 
;
_cod_database_code 7151709

loop_
_symmetry_equiv_pos_as_xyz
'x, y, z'
'-x+1/2, -y, z+1/2'
'-x, y+1/2, -z+1/2'
'x+1/2, -y+1/2, -z'

loop_
_atom_site_label
_atom_site_type_symbol
_atom_site_fract_x
_atom_site_fract_y
_atom_site_fract_z
_atom_site_U_iso_or_equiv
_atom_site_adp_type
_atom_site_occupancy
_atom_site_symmetry_multiplicity
_atom_site_calc_flag
_atom_site_refinement_flags
_atom_site_disorder_assembly
_atom_site_disorder_group
Br1 Br 0.35629(3) -0.14477(3) -0.067187(9) 0.02299(7) Uani 1 1 d . . .
O1 O 0.3560(2) 0.46166(19) 0.10429(6) 0.0191(3) Uani 1 1 d . . .
O2 O 0.3522(3) 0.5579(2) 0.18763(6) 0.0255(4) Uani 1 1 d . . .
O3 O 0.8318(2) -0.0124(2) 0.14393(6) 0.0230(4) Uani 1 1 d . . .
O4 O 0.6719(3) 0.2496(2) 0.15467(7) 0.0241(4) Uani 1 1 d . . .
N1 N 0.6806(3) 0.0756(3) 0.15139(7) 0.0157(4) Uani 1 1 d . . .
C1 C 0.3338(3) -0.0133(3) 0.04027(8) 0.0158(5) Uani 1 1 d . . .
H1 H 0.3214 -0.1423 0.0485 0.019 Uiso 1 1 calc R . .
C2 C 0.3535(4) 0.0430(3) -0.01213(8) 0.0183(5) Uani 1 1 d . . .
C3 C 0.3667(4) 0.2342(3) -0.02588(9) 0.0196(5) Uani 1 1 d . . .
H3A H 0.3764 0.2702 -0.0616 0.024 Uiso 1 1 calc R . .
C4 C 0.3653(3) 0.3705(3) 0.01388(8) 0.0184(4) Uani 1 1 d . . .
H4A H 0.3755 0.4994 0.0052 0.022 Uiso 1 1 calc R . .
C5 C 0.3486(3) 0.3142(3) 0.06685(9) 0.0171(4) Uani 1 1 d . . .
C6 C 0.3322(3) 0.1228(3) 0.08121(8) 0.0143(4) Uani 1 1 d . . .
C7 C 0.3159(3) 0.0654(3) 0.13940(9) 0.0144(5) Uani 1 1 d . . .
H7 H 0.2121 -0.0301 0.1409 0.017 Uiso 1 1 calc R . .
C8 C 0.2446(3) 0.2351(3) 0.17348(9) 0.0163(5) Uani 1 1 d . . .
H8 H 0.1050 0.2436 0.1665 0.020 Uiso 1 1 calc R . .
C9 C 0.3255(3) 0.4272(3) 0.15762(9) 0.0196(5) Uani 1 1 d . . .
C10 C 0.2624(3) 0.2060(3) 0.23367(9) 0.0192(5) Uani 1 1 d . . .
H10A H 0.2243 0.3229 0.2517 0.023 Uiso 1 1 calc R . .
H10B H 0.3972 0.1816 0.2424 0.023 Uiso 1 1 calc R . .
C11 C 0.1395(4) 0.0419(3) 0.25505(9) 0.0258(5) Uani 1 1 d . . .
H11A H 0.0058 0.0643 0.2464 0.039 Uiso 1 1 calc R . .
H11B H 0.1542 0.0338 0.2932 0.039 Uiso 1 1 calc R . .
H11C H 0.1811 -0.0758 0.2390 0.039 Uiso 1 1 calc R . .
C12 C 0.4987(3) -0.0374(3) 0.15829(9) 0.0160(5) Uani 1 1 d . . .
H12A H 0.4840 -0.0691 0.1959 0.019 Uiso 1 1 calc R . .
H12B H 0.5112 -0.1563 0.1386 0.019 Uiso 1 1 calc R . .

loop_
_atom_site_aniso_label
_atom_site_aniso_U_11
_atom_site_aniso_U_22
_atom_site_aniso_U_33
_atom_site_aniso_U_23
_atom_site_aniso_U_13
_atom_site_aniso_U_12
Br1 0.02735(11) 0.02398(10) 0.01763(10) -0.00038(10) -0.00185(11) 0.00098(11)
O1 0.0221(8) 0.0108(7) 0.0245(8) 0.0030(6) -0.0001(8) -0.0016(8)
O2 0.0280(9) 0.0152(7) 0.0333(9) -0.0087(7) 0.0045(9) -0.0059(8)
O3 0.0160(9) 0.0253(8) 0.0277(9) -0.0013(7) -0.0004(8) 0.0016(8)
O4 0.0234(10) 0.0117(8) 0.0371(10) -0.0002(7) -0.0001(8) -0.0039(7)
N1 0.0157(10) 0.0177(9) 0.0136(9) 0.0007(7) -0.0032(8) -0.0034(8)
C1 0.0117(11) 0.0133(10) 0.0224(12) 0.0027(8) 0.0000(10) 0.0007(9)
C2 0.0147(11) 0.0210(11) 0.0191(11) -0.0011(9) -0.0037(11) -0.0014(12)
C3 0.0138(11) 0.0268(11) 0.0181(11) 0.0086(9) -0.0024(11) -0.0021(12)
C4 0.0133(10) 0.0148(10) 0.0273(11) 0.0078(9) -0.0007(10) -0.0003(12)
C5 0.0121(9) 0.0142(9) 0.0250(11) 0.0024(9) -0.0014(14) -0.0006(8)
C6 0.0083(10) 0.0160(10) 0.0187(11) 0.0043(8) -0.0028(8) -0.0010(9)
C7 0.0092(12) 0.0130(9) 0.0209(12) 0.0010(9) -0.0025(9) -0.0020(8)
C8 0.0158(12) 0.0137(10) 0.0194(12) -0.0017(9) 0.0004(10) -0.0035(9)
C9 0.0118(12) 0.0168(10) 0.0302(13) 0.0002(10) 0.0007(10) 0.0003(9)
C10 0.0188(12) 0.0175(11) 0.0213(13) -0.0028(9) -0.0035(10) 0.0000(9)
C11 0.0294(13) 0.0286(12) 0.0194(12) 0.0021(10) 0.0018(12) -0.0022(13)
C12 0.0140(11) 0.0135(11) 0.0204(12) 0.0030(9) 0.0008(9) -0.0025(9)

loop_
_atom_type_symbol
_atom_type_description
_atom_type_scat_dispersion_real
_atom_type_scat_dispersion_imag
_atom_type_scat_source
C C 0.0033 0.0016 'International Tables Vol C Tables 4.2.6.8 and 6.1.1.4'
H H 0.0000 0.0000 'International Tables Vol C Tables 4.2.6.8 and 6.1.1.4'
N N 0.0061 0.0033 'International Tables Vol C Tables 4.2.6.8 and 6.1.1.4'
O O 0.0106 0.0060 'International Tables Vol C Tables 4.2.6.8 and 6.1.1.4'
Br Br -0.2901 2.4595 'International Tables Vol C Tables 4.2.6.8 and 6.1.1.4'

loop_
_geom_angle_atom_site_label_1
_geom_angle_atom_site_label_2
_geom_angle_atom_site_label_3
_geom_angle
_geom_angle_site_symmetry_1
_geom_angle_site_symmetry_3
_geom_angle_publ_flag
C9 O1 C5 121.11(16) . . ?
O4 N1 O3 123.57(19) . . ?
O4 N1 C12 118.56(19) . . ?
O3 N1 C12 117.84(17) . . ?
C2 C1 C6 120.16(19) . . ?
C2 C1 H1 119.9 . . ?
C6 C1 H1 119.9 . . ?
C1 C2 C3 121.3(2) . . ?
C1 C2 Br1 119.46(16) . . ?
C3 C2 Br1 119.18(16) . . ?
C4 C3 C2 119.4(2) . . ?
C4 C3 H3A 120.3 . . ?
C2 C3 H3A 120.3 . . ?
C3 C4 C5 119.5(2) . . ?
C3 C4 H4A 120.3 . . ?
C5 C4 H4A 120.3 . . ?
C4 C5 C6 121.8(2) . . ?
C4 C5 O1 115.30(17) . . ?
C6 C5 O1 122.89(19) . . ?
C5 C6 C1 117.84(19) . . ?
C5 C6 C7 120.65(18) . . ?
C1 C6 C7 121.51(18) . . ?
C6 C7 C12 111.15(18) . . ?
C6 C7 C8 110.46(17) . . ?
C12 C7 C8 117.11(18) . . ?
C6 C7 H7 105.7 . . ?
C12 C7 H7 105.7 . . ?
C8 C7 H7 105.7 . . ?
C9 C8 C10 110.41(19) . . ?
C9 C8 C7 115.04(18) . . ?
C10 C8 C7 114.61(19) . . ?
C9 C8 H8 105.2 . . ?
C10 C8 H8 105.2 . . ?
C7 C8 H8 105.2 . . ?
O2 C9 O1 116.82(19) . . ?
O2 C9 C8 125.0(2) . . ?
O1 C9 C8 117.96(19) . . ?
C8 C10 C11 113.70(19) . . ?
C8 C10 H10A 108.8 . . ?
C11 C10 H10A 108.8 . . ?
C8 C10 H10B 108.8 . . ?
C11 C10 H10B 108.8 . . ?
H10A C10 H10B 107.7 . . ?
C10 C11 H11A 109.5 . . ?
C10 C11 H11B 109.5 . . ?
H11A C11 H11B 109.5 . . ?
C10 C11 H11C 109.5 . . ?
H11A C11 H11C 109.5 . . ?
H11B C11 H11C 109.5 . . ?
N1 C12 C7 114.18(18) . . ?
N1 C12 H12A 108.7 . . ?
C7 C12 H12A 108.7 . . ?
N1 C12 H12B 108.7 . . ?
C7 C12 H12B 108.7 . . ?
H12A C12 H12B 107.6 . . ?

loop_
_geom_bond_atom_site_label_1
_geom_bond_atom_site_label_2
_geom_bond_distance
_geom_bond_site_symmetry_2
_geom_bond_publ_flag
Br1 C2 1.902(2) . ?
O1 C9 1.370(3) . ?
O1 C5 1.393(2) . ?
O2 C9 1.196(3) . ?
O3 N1 1.225(2) . ?
O4 N1 1.222(2) . ?
N1 C12 1.493(3) . ?
C1 C2 1.373(3) . ?
C1 C6 1.398(3) . ?
C1 H1 0.9300 . ?
C2 C3 1.384(3) . ?
C3 C4 1.377(3) . ?
C3 H3A 0.9300 . ?
C4 C5 1.385(3) . ?
C4 H4A 0.9300 . ?
C5 C6 1.391(3) . ?
C6 C7 1.512(3) . ?
C7 C12 1.526(3) . ?
C7 C8 1.542(3) . ?
C7 H7 0.9800 . ?
C8 C9 1.509(3) . ?
C8 C10 1.522(3) . ?
C8 H8 0.9800 . ?
C10 C11 1.524(3) . ?
C10 H10A 0.9700 . ?
C10 H10B 0.9700 . ?
C11 H11A 0.9600 . ?
C11 H11B 0.9600 . ?
C11 H11C 0.9600 . ?
C12 H12A 0.9700 . ?
C12 H12B 0.9700 . ?
